data_2311271
loop_
_publ_author_name
'Parsons, Simon'
'Flack, Howard D.'
'Wagner, Trixie'

_publ_section_title
;
 Use of intensity quotients and differences in absolute structure
 refinement.
;
_journal_issue 'Pt 3'
_journal_name_full 'Acta crystallographica Section B, Structural science, crystal engineering and materials'
_journal_page_first 249
_journal_page_last 259
_journal_paper_doi 10.1107/S2052519213010014
_journal_volume 69
_journal_year 2013
_chemical_formula_sum 'C19 H26 N6 O'
_chemical_formula_weight 354.46
_space_group_crystal_system orthorhombic
_space_group_IT_number 19
_space_group_name_Hall 'P 2ac 2ab'
_space_group_name_H-M_alt 'P 21 21 21'
_atom_sites_solution_hydrogens geom
_audit_creation_method SHELXL-2012
_cell_angle_alpha 90
_cell_angle_beta 90
_cell_angle_gamma 90
_cell_formula_units_Z 8
_cell_length_a 11.25467(7)
_cell_length_b 15.43831(8)
_cell_length_c 22.51824(11)
_cell_measurement_temperature 150(2)
_cell_volume 3912.61(4)
_computing_structure_refinement 'SHELXL-2012 (Sheldrick, 2012)'
_diffrn_ambient_temperature 150(2)
_diffrn_measured_fraction_theta_full 1.000
_diffrn_measured_fraction_theta_max 0.995
_diffrn_radiation_type CuK\a
_diffrn_radiation_wavelength 1.54184
_diffrn_reflns_av_R_equivalents 0.0393
_diffrn_reflns_av_unetI/netI 0.0126
_diffrn_reflns_Laue_measured_fraction_full 1.000
_diffrn_reflns_Laue_measured_fraction_max 0.995
_diffrn_reflns_limit_h_max 13
_diffrn_reflns_limit_h_min -14
_diffrn_reflns_limit_k_max 19
_diffrn_reflns_limit_k_min -19
_diffrn_reflns_limit_l_max 28
_diffrn_reflns_limit_l_min -28
_diffrn_reflns_number 120255
_diffrn_reflns_point_group_measured_fraction_full 1.000
_diffrn_reflns_point_group_measured_fraction_max 0.993
_diffrn_reflns_theta_full 67.684
_diffrn_reflns_theta_max 74.908
_diffrn_reflns_theta_min 3.471
_exptl_absorpt_coefficient_mu 0.627
_exptl_crystal_density_diffrn 1.203
_exptl_crystal_F_000 1520
_refine_diff_density_max 0.460
_refine_diff_density_min -0.410
_refine_diff_density_rms 0.044
_refine_ls_abs_structure_details
;
 Flack x determined using 3404 quotients [(I+)-(I-)]/[(I+)+(I-)]
 (Parsons and Flack (2004), Acta Cryst. A60, s61).
;
_refine_ls_abs_structure_Flack 0.00(4)
_refine_ls_extinction_method none
_refine_ls_goodness_of_fit_ref 1.031
_refine_ls_hydrogen_treatment constr
_refine_ls_matrix_type full
_refine_ls_number_parameters 467
_refine_ls_number_reflns 7984
_refine_ls_number_restraints 24
_refine_ls_restrained_S_all 1.091
_refine_ls_R_factor_all 0.0421
_refine_ls_R_factor_gt 0.0411
_refine_ls_shift/su_max 0.004
_refine_ls_shift/su_mean 0.000
_refine_ls_structure_factor_coef Fsqd
_refine_ls_weighting_details
;
 w=1/[\s^2^(Fo^2^)+(0.0657P)^2^+1.0182P]
 where P=(Fo^2^+2Fc^2^)/3
;
_refine_ls_weighting_scheme calc
_refine_ls_wR_factor_gt 0.1102
_refine_ls_wR_factor_ref 0.1113
_reflns_Friedel_coverage 0.791
_reflns_Friedel_fraction_full 1.000
_reflns_Friedel_fraction_max 0.991
_reflns_number_gt 7778
_reflns_number_total 7984
_reflns_threshold_expression 'I > 2\s(I)'
_cod_data_source_file R-CYCLO_A.cif
_cod_data_source_block R-CYCLO_A
_cod_database_code 2311271
_shelx_space_group_comment
;
The symmetry employed for this shelxl refinement is uniquely defined
by the following loop, which should always be used as a source of
symmetry information in preference to the above space-group names.
They are only intended as comments.
;
_shelxl_version_number 2012-9

loop_
_space_group_symop_operation_xyz
'x, y, z'
'x+1/2, -y+1/2, -z'
'-x, y+1/2, -z+1/2'
'-x+1/2, -y, z+1/2'

loop_
_atom_site_label
_atom_site_type_symbol
_atom_site_fract_x
_atom_site_fract_y
_atom_site_fract_z
_atom_site_U_iso_or_equiv
_atom_site_adp_type
_atom_site_occupancy
_atom_site_site_symmetry_order
_atom_site_calc_flag
_atom_site_refinement_flags_posn
_atom_site_refinement_flags_adp
_atom_site_refinement_flags_occupancy
_atom_site_disorder_assembly
_atom_site_disorder_group
C21 C 0.0344(2) -0.61523(15) -0.03124(11) 0.0401(5) Uani 1 1 d . . . . .
H21 H 0.0701 -0.6511 -0.0020 0.048 Uiso 1 1 calc R U . . .
N31 N 0.0119(2) -0.64169(12) -0.08569(9) 0.0385(4) Uani 1 1 d . . . . .
C41 C -0.0395(2) -0.56934(13) -0.11219(9) 0.0313(4) Uani 1 1 d . . . . .
C51 C -0.0808(2) -0.55245(14) -0.17054(9) 0.0296(4) Uani 1 1 d . . . . .
N61 N -0.11729(17) -0.47217(12) -0.18364(8) 0.0324(4) Uani 1 1 d . . . . .
C71 C -0.1179(2) -0.41098(14) -0.14096(10) 0.0325(4) Uani 1 1 d . . . . .
N81 N -0.08413(18) -0.41998(12) -0.08357(8) 0.0328(4) Uani 1 1 d . . . . .
C91 C -0.0449(2) -0.50046(14) -0.07285(9) 0.0318(4) Uani 1 1 d . . . . .
N11 N 0.0015(2) -0.53121(12) -0.02064(8) 0.0358(4) Uani 1 1 d D . . . .
C101 C 0.0211(2) -0.47945(15) 0.03367(10) 0.0403(5) Uani 1 1 d D . . . .
H101 H -0.0410 -0.4333 0.0359 0.048 Uiso 0.75 1 calc R U P A 1
H102 H -0.0128 -0.4201 0.0286 0.048 Uiso 0.25 1 calc R U P A 2
C111 C 0.0129(5) -0.5353(3) 0.0887(2) 0.0660(12) Uiso 0.75 1 d D . P B 1
H11A H -0.0655 -0.5629 0.0904 0.099 Uiso 0.75 1 calc R U P B 1
H11B H 0.0242 -0.4993 0.1241 0.099 Uiso 0.75 1 calc R U P B 1
H11C H 0.0745 -0.5801 0.0874 0.099 Uiso 0.75 1 calc R U P B 1
C121 C 0.1418(3) -0.4370(3) 0.03100(19) 0.0499(8) Uiso 0.75 1 d D . P B 1
H12A H 0.1467 -0.4004 -0.0045 0.075 Uiso 0.75 1 calc R U P B 1
H12B H 0.2035 -0.4817 0.0293 0.075 Uiso 0.75 1 calc R U P B 1
H12C H 0.1535 -0.4012 0.0665 0.075 Uiso 0.75 1 calc R U P B 1
C113 C -0.0390(8) -0.5257(5) 0.0871(3) 0.0254(15) Uiso 0.25 1 d D . P B 2
H11D H -0.1224 -0.5374 0.0776 0.038 Uiso 0.25 1 calc R U P B 2
H11E H -0.0346 -0.4883 0.1222 0.038 Uiso 0.25 1 calc R U P B 2
H11F H 0.0022 -0.5803 0.0952 0.038 Uiso 0.25 1 calc R U P B 2
C123 C 0.1477(9) -0.4737(17) 0.0506(9) 0.114(7) Uiso 0.25 1 d D . P B 2
H12D H 0.1919 -0.4433 0.0194 0.172 Uiso 0.25 1 calc R U P B 2
H12E H 0.1802 -0.5322 0.0555 0.172 Uiso 0.25 1 calc R U P B 2
H12F H 0.1551 -0.4418 0.0880 0.172 Uiso 0.25 1 calc R U P B 2
N131 N -0.08383(18) -0.61301(12) -0.21299(8) 0.0315(4) Uani 1 1 d . . . . .
H131 H -0.0674 -0.6669 -0.2033 0.038 Uiso 1 1 calc R U . . .
C141 C -0.1131(2) -0.59367(14) -0.27463(9) 0.0311(4) Uani 1 1 d . . . . .
H14A H -0.0507 -0.6189 -0.3003 0.037 Uiso 1 1 calc R U . . .
H14B H -0.1109 -0.5301 -0.2801 0.037 Uiso 1 1 calc R U . . .
C151 C -0.23205(19) -0.62634(13) -0.29553(9) 0.0287(4) Uani 1 1 d . . . . .
C161 C -0.3350(2) -0.61903(16) -0.26196(11) 0.0393(5) Uani 1 1 d . . . . .
H161 H -0.3320 -0.5939 -0.2235 0.047 Uiso 1 1 calc R U . . .
C171 C -0.4427(2) -0.6486(2) -0.28474(14) 0.0500(7) Uani 1 1 d . . . . .
H171 H -0.5128 -0.6434 -0.2615 0.060 Uiso 1 1 calc R U . . .
C181 C -0.4491(3) -0.6852(2) -0.34013(14) 0.0531(7) Uani 1 1 d . . . . .
H181 H -0.5230 -0.7053 -0.3550 0.064 Uiso 1 1 calc R U . . .
C191 C -0.3476(3) -0.69251(19) -0.37416(12) 0.0499(6) Uani 1 1 d . . . . .
H191 H -0.3513 -0.7174 -0.4127 0.060 Uiso 1 1 calc R U . . .
C201 C -0.2405(2) -0.66326(16) -0.35168(10) 0.0376(5) Uani 1 1 d . . . . .
H201 H -0.1709 -0.6685 -0.3752 0.045 Uiso 1 1 calc R U . . .
N211 N -0.15561(19) -0.33138(12) -0.15801(9) 0.0371(4) Uani 1 1 d . . . . .
H211 H -0.1562 -0.2892 -0.1317 0.044 Uiso 1 1 calc R U . . .
C221 C -0.1951(2) -0.31321(14) -0.21802(10) 0.0330(5) Uani 1 1 d . . . . .
H221 H -0.1363 -0.3398 -0.2459 0.040 Uiso 1 1 calc R U . . .
C231 C -0.3167(2) -0.35124(15) -0.23244(10) 0.0352(5) Uani 1 1 d . . . . .
H23A H -0.3268 -0.4067 -0.2110 0.042 Uiso 1 1 calc R U . . .
H23B H -0.3794 -0.3110 -0.2188 0.042 Uiso 1 1 calc R U . . .
C241 C -0.3303(3) -0.3667(2) -0.29880(12) 0.0574(8) Uani 1 1 d . . . . .
H24A H -0.4090 -0.3913 -0.3068 0.086 Uiso 1 1 calc R U . . .
H24B H -0.2689 -0.4072 -0.3123 0.086 Uiso 1 1 calc R U . . .
H24C H -0.3219 -0.3117 -0.3201 0.086 Uiso 1 1 calc R U . . .
C251 C -0.1902(2) -0.21583(15) -0.22666(11) 0.0392(5) Uani 1 1 d . . . . .
H25A H -0.1068 -0.1958 -0.2242 0.047 Uiso 1 1 calc R U . . .
H25B H -0.2214 -0.2006 -0.2664 0.047 Uiso 1 1 calc R U . . .
O261 O -0.25898(16) -0.17441(11) -0.18220(8) 0.0398(4) Uani 1 1 d . . . . .
H261 H -0.2328 -0.1241 -0.1765 0.060 Uiso 1 1 calc R U . . .
C22 C -0.1485(3) 0.16639(15) -0.24312(11) 0.0411(5) Uani 1 1 d . . . . .
H22 H -0.1747 0.2009 -0.2755 0.049 Uiso 1 1 calc R U . . .
N32 N -0.0753(2) 0.19490(12) -0.20238(8) 0.0376(4) Uani 1 1 d . . . . .
C42 C -0.0614(2) 0.12443(14) -0.16471(9) 0.0316(4) Uani 1 1 d . . . . .
C52 C 0.0127(2) 0.10952(14) -0.11514(9) 0.0306(4) Uani 1 1 d . . . . .
N62 N 0.01242(18) 0.03071(11) -0.08968(8) 0.0311(4) Uani 1 1 d . . . . .
C72 C -0.0623(2) -0.03003(13) -0.11119(9) 0.0291(4) Uani 1 1 d . . . . .
N82 N -0.13638(17) -0.02337(11) -0.15816(8) 0.0311(4) Uani 1 1 d . . . . .
C92 C -0.1289(2) 0.05515(14) -0.18388(10) 0.0304(4) Uani 1 1 d . . . . .
N12 N -0.1838(2) 0.08235(13) -0.23491(10) 0.0400(5) Uani 1 1 d D . . . .
C102 C -0.2624(3) 0.03107(18) -0.27335(15) 0.0627(10) Uani 1 1 d D . . . .
H101 H -0.2372 -0.0306 -0.2680 0.075 Uiso 0.5 1 calc R U P C 1
H102 H -0.2709 -0.0243 -0.2507 0.075 Uiso 0.5 1 calc R U P C 2
C112 C -0.2329(4) 0.0546(3) -0.34116(18) 0.0320(9) Uiso 0.5 1 d D . P D 1
H11G H -0.1469 0.0514 -0.3476 0.048 Uiso 0.5 1 calc R U P D 1
H11H H -0.2608 0.1134 -0.3498 0.048 Uiso 0.5 1 calc R U P D 1
H11I H -0.2730 0.0134 -0.3675 0.048 Uiso 0.5 1 calc R U P D 1
C122 C -0.3843(5) 0.0327(5) -0.2608(3) 0.0563(15) Uiso 0.5 1 d D . P D 1
H12G H -0.3971 0.0174 -0.2190 0.084 Uiso 0.5 1 calc R U P D 1
H12H H -0.4255 -0.0091 -0.2863 0.084 Uiso 0.5 1 calc R U P D 1
H12I H -0.4155 0.0910 -0.2683 0.084 Uiso 0.5 1 calc R U P D 1
C114 C -0.2287(14) 0.0032(10) -0.3275(5) 0.133(5) Uiso 0.5 1 d D . P D 2
H11J H -0.1491 -0.0223 -0.3251 0.200 Uiso 0.5 1 calc R U P D 2
H11K H -0.2275 0.0522 -0.3552 0.200 Uiso 0.5 1 calc R U P D 2
H11L H -0.2851 -0.0405 -0.3418 0.200 Uiso 0.5 1 calc R U P D 2
C124 C -0.3913(6) 0.0754(6) -0.2650(4) 0.0669(17) Uiso 0.5 1 d D . P D 2
H12J H -0.4067 0.0847 -0.2227 0.100 Uiso 0.5 1 calc R U P D 2
H12K H -0.4526 0.0373 -0.2816 0.100 Uiso 0.5 1 calc R U P D 2
H12L H -0.3929 0.1312 -0.2858 0.100 Uiso 0.5 1 calc R U P D 2
N132 N 0.08498(19) 0.17093(12) -0.09356(9) 0.0371(4) Uani 1 1 d . . . . .
H132 H 0.0816 0.2233 -0.1089 0.045 Uiso 1 1 calc R U . . .
C142 C 0.1684(2) 0.15449(17) -0.04593(12) 0.0425(6) Uani 1 1 d . . . . .
H14C H 0.2417 0.1881 -0.0537 0.051 Uiso 1 1 calc R U . . .
H14D H 0.1900 0.0923 -0.0466 0.051 Uiso 1 1 calc R U . . .
C152 C 0.1236(3) 0.17700(15) 0.01533(11) 0.0423(6) Uani 1 1 d . . . . .
C162 C 0.0049(3) 0.16984(17) 0.03033(12) 0.0474(6) Uani 1 1 d . . . . .
H162 H -0.0509 0.1509 0.0014 0.057 Uiso 1 1 calc R U . . .
C172 C -0.0337(4) 0.1901(2) 0.08725(13) 0.0654(9) Uani 1 1 d . . . . .
H172 H -0.1152 0.1849 0.0975 0.079 Uiso 1 1 calc R U . . .
C182 C 0.0491(5) 0.2182(3) 0.12905(14) 0.0892(15) Uani 1 1 d . . . . .
H182 H 0.0235 0.2329 0.1680 0.107 Uiso 1 1 calc R U . . .
C192 C 0.1664(5) 0.2248(3) 0.11473(18) 0.0918(15) Uani 1 1 d . . . . .
H192 H 0.2222 0.2432 0.1438 0.110 Uiso 1 1 calc R U . . .
C202 C 0.2041(4) 0.2048(2) 0.05823(15) 0.0663(9) Uani 1 1 d . . . . .
H202 H 0.2859 0.2100 0.0484 0.080 Uiso 1 1 calc R U . . .
N212 N -0.06113(19) -0.10812(12) -0.08314(8) 0.0337(4) Uani 1 1 d . . . . .
H212 H -0.1053 -0.1499 -0.0979 0.040 Uiso 1 1 calc R U . . .
C222 C 0.0087(2) -0.12696(14) -0.03016(10) 0.0346(5) Uani 1 1 d . . . . .
H222 H 0.0911 -0.1047 -0.0368 0.042 Uiso 1 1 calc R U . . .
C232 C -0.0404(3) -0.08386(16) 0.02621(10) 0.0415(5) Uani 1 1 d . . . . .
H23C H -0.0683 -0.0248 0.0163 0.050 Uiso 1 1 calc R U . . .
H23D H -0.1095 -0.1174 0.0407 0.050 Uiso 1 1 calc R U . . .
C242 C 0.0521(4) -0.0782(3) 0.07539(12) 0.0645(9) Uani 1 1 d . . . . .
H24D H 0.0169 -0.0506 0.1104 0.097 Uiso 1 1 calc R U . . .
H24E H 0.1199 -0.0438 0.0616 0.097 Uiso 1 1 calc R U . . .
H24F H 0.0791 -0.1366 0.0858 0.097 Uiso 1 1 calc R U . . .
C252 C 0.0155(2) -0.22525(15) -0.02447(11) 0.0385(5) Uani 1 1 d . . . . .
H25C H 0.0613 -0.2495 -0.0581 0.046 Uiso 1 1 calc R U . . .
H25D H 0.0568 -0.2409 0.0128 0.046 Uiso 1 1 calc R U . . .
O262 O -0.10089(17) -0.26058(10) -0.02431(7) 0.0409(4) Uani 1 1 d . . . . .
H262 H -0.0988 -0.3115 -0.0373 0.061 Uiso 1 1 calc R U . . .

loop_
_atom_site_aniso_label
_atom_site_aniso_U_11
_atom_site_aniso_U_22
_atom_site_aniso_U_33
_atom_site_aniso_U_23
_atom_site_aniso_U_13
_atom_site_aniso_U_12
C21 0.0590(15) 0.0282(10) 0.0332(11) 0.0040(9) -0.0097(11) -0.0025(10)
N31 0.0552(12) 0.0272(9) 0.0331(9) 0.0007(7) -0.0088(9) -0.0012(8)
C41 0.0397(11) 0.0255(10) 0.0289(10) 0.0007(8) -0.0020(9) -0.0030(8)
C51 0.0340(10) 0.0263(10) 0.0285(10) -0.0001(8) -0.0017(8) -0.0026(8)
N61 0.0397(10) 0.0270(9) 0.0305(9) -0.0014(7) -0.0050(8) 0.0002(7)
C71 0.0380(11) 0.0279(10) 0.0316(10) -0.0026(8) -0.0049(9) -0.0007(8)
N81 0.0416(10) 0.0275(9) 0.0293(8) -0.0018(7) -0.0043(8) -0.0002(8)
C91 0.0384(11) 0.0283(10) 0.0285(10) 0.0000(8) -0.0037(8) -0.0038(8)
N11 0.0514(11) 0.0271(9) 0.0289(9) 0.0012(7) -0.0074(8) -0.0047(8)
C101 0.0623(15) 0.0316(11) 0.0269(10) -0.0023(9) -0.0088(10) -0.0053(11)
N131 0.0432(10) 0.0254(8) 0.0260(8) 0.0005(7) -0.0048(7) 0.0004(7)
C141 0.0394(11) 0.0299(10) 0.0240(9) 0.0010(8) 0.0016(8) -0.0017(9)
C151 0.0350(10) 0.0243(9) 0.0270(9) 0.0030(8) 0.0000(8) 0.0017(8)
C161 0.0425(12) 0.0380(12) 0.0374(11) 0.0008(10) 0.0084(10) -0.0006(10)
C171 0.0371(13) 0.0546(16) 0.0583(16) 0.0151(13) 0.0051(12) -0.0005(11)
C181 0.0479(14) 0.0573(17) 0.0542(16) 0.0203(13) -0.0167(12) -0.0153(13)
C191 0.0639(17) 0.0508(15) 0.0350(12) 0.0048(11) -0.0138(12) -0.0120(13)
C201 0.0458(13) 0.0401(12) 0.0267(10) 0.0001(9) -0.0006(9) -0.0023(10)
N211 0.0504(11) 0.0277(9) 0.0331(10) -0.0047(8) -0.0104(8) 0.0058(8)
C221 0.0398(11) 0.0279(10) 0.0313(11) -0.0001(8) -0.0014(9) -0.0001(9)
C231 0.0407(12) 0.0318(11) 0.0330(11) -0.0023(9) -0.0031(9) -0.0008(9)
C241 0.0624(18) 0.071(2) 0.0388(14) -0.0079(13) -0.0128(13) -0.0024(15)
C251 0.0482(13) 0.0284(11) 0.0409(12) 0.0034(9) 0.0031(10) -0.0041(10)
O261 0.0421(9) 0.0274(7) 0.0500(10) -0.0022(7) 0.0020(8) -0.0009(7)
C22 0.0598(15) 0.0263(11) 0.0372(12) 0.0015(9) -0.0100(11) 0.0052(10)
N32 0.0562(12) 0.0250(9) 0.0317(9) 0.0035(7) -0.0012(9) 0.0008(8)
C42 0.0444(12) 0.0236(9) 0.0267(9) 0.0010(8) 0.0020(9) 0.0022(9)
C52 0.0401(11) 0.0259(9) 0.0258(9) -0.0008(8) 0.0055(8) 0.0007(8)
N62 0.0433(10) 0.0251(8) 0.0250(8) 0.0008(6) 0.0025(7) 0.0019(7)
C72 0.0377(11) 0.0232(9) 0.0264(9) -0.0007(7) 0.0062(8) 0.0029(8)
N82 0.0375(10) 0.0223(8) 0.0336(9) -0.0013(7) 0.0009(8) 0.0021(7)
C92 0.0375(11) 0.0248(10) 0.0290(9) -0.0011(8) 0.0016(8) 0.0058(8)
N12 0.0504(12) 0.0257(9) 0.0438(11) -0.0005(8) -0.0134(9) 0.0049(8)
C102 0.083(2) 0.0311(12) 0.074(2) 0.0055(13) -0.0485(19) -0.0022(13)
N132 0.0493(11) 0.0278(9) 0.0343(9) 0.0040(8) -0.0033(8) -0.0056(8)
C142 0.0445(13) 0.0379(13) 0.0451(13) 0.0050(10) -0.0075(11) -0.0057(10)
C152 0.0610(16) 0.0286(11) 0.0374(12) 0.0037(9) -0.0141(11) 0.0024(11)
C162 0.0671(17) 0.0389(12) 0.0363(12) 0.0030(10) -0.0040(12) 0.0036(12)
C172 0.097(3) 0.0581(18) 0.0408(14) 0.0072(13) 0.0055(16) 0.0288(18)
C182 0.151(5) 0.084(3) 0.0325(15) -0.0070(15) -0.021(2) 0.051(3)
C192 0.124(4) 0.093(3) 0.058(2) -0.021(2) -0.052(3) 0.035(3)
C202 0.083(2) 0.0573(18) 0.0591(18) -0.0023(15) -0.0377(17) 0.0112(17)
N212 0.0511(11) 0.0234(8) 0.0265(8) 0.0012(7) 0.0008(8) -0.0029(8)
C222 0.0488(13) 0.0286(10) 0.0264(10) 0.0029(8) 0.0043(9) 0.0021(9)
C232 0.0609(15) 0.0363(11) 0.0273(10) -0.0011(9) 0.0051(10) 0.0030(11)
C242 0.085(2) 0.075(2) 0.0337(13) -0.0097(13) -0.0069(14) 0.0081(18)
C252 0.0549(14) 0.0282(10) 0.0325(11) 0.0036(9) 0.0050(10) 0.0031(10)
O262 0.0606(11) 0.0288(8) 0.0334(8) 0.0001(7) 0.0095(8) -0.0029(7)

loop_
_atom_type_symbol
_atom_type_description
_atom_type_scat_dispersion_real
_atom_type_scat_dispersion_imag
_atom_type_scat_source
C C 0.0181 0.0091 'International Tables Vol C Tables 4.2.6.8 and 6.1.1.4'
H H 0.0000 0.0000 'International Tables Vol C Tables 4.2.6.8 and 6.1.1.4'
N N 0.0311 0.0180 'International Tables Vol C Tables 4.2.6.8 and 6.1.1.4'
O O 0.0492 0.0322 'International Tables Vol C Tables 4.2.6.8 and 6.1.1.4'

loop_
_geom_angle_atom_site_label_1
_geom_angle_atom_site_label_2
_geom_angle_atom_site_label_3
_geom_angle
N31 C21 N11 113.8(2)
C21 N31 C41 103.30(19)
C91 C41 N31 111.09(19)
C91 C41 C51 115.93(19)
N31 C41 C51 132.9(2)
N131 C51 N61 118.83(19)
N131 C51 C41 122.8(2)
N61 C51 C41 118.35(19)
C51 N61 C71 119.57(19)
N61 C71 N81 127.4(2)
N61 C71 N211 115.79(19)
N81 C71 N211 116.82(19)
C91 N81 C71 111.06(18)
N81 C91 N11 126.92(19)
N81 C91 C41 127.6(2)
N11 C91 C41 105.43(19)
C21 N11 C91 106.33(19)
C21 N11 C101 128.0(2)
C91 N11 C101 125.41(19)
C123 C101 N11 113.0(9)
N11 C101 C121 109.7(2)
N11 C101 C111 111.1(3)
C121 C101 C111 109.6(3)
C123 C101 C113 104.4(9)
N11 C101 C113 109.1(3)
C51 N131 C141 122.89(18)
N131 C141 C151 115.46(18)
C161 C151 C201 118.1(2)
C161 C151 C141 123.0(2)
C201 C151 C141 118.8(2)
C151 C161 C171 119.9(2)
C181 C171 C161 121.0(3)
C171 C181 C191 119.7(3)
C181 C191 C201 119.4(3)
C191 C201 C151 121.8(2)
C71 N211 C221 122.36(19)
N211 C221 C251 107.46(19)
N211 C221 C231 113.53(19)
C251 C221 C231 112.8(2)
C241 C231 C221 111.1(2)
O261 C251 C221 109.67(19)
N32 C22 N12 114.0(2)
C22 N32 C42 103.64(19)
C92 C42 N32 110.71(19)
C92 C42 C52 116.47(19)
N32 C42 C52 132.6(2)
N132 C52 N62 119.1(2)
N132 C52 C42 122.0(2)
N62 C52 C42 118.9(2)
C52 N62 C72 118.50(19)
N62 C72 N82 127.80(19)
N62 C72 N212 116.28(19)
N82 C72 N212 115.91(19)
C92 N82 C72 111.51(18)
N82 C92 N12 127.5(2)
N82 C92 C42 126.7(2)
N12 C92 C42 105.83(19)
C22 N12 C92 105.8(2)
C22 N12 C102 127.3(2)
C92 N12 C102 126.9(2)
C114 C102 N12 122.4(7)
C122 C102 N12 117.5(4)
C122 C102 C112 113.0(4)
N12 C102 C112 108.3(3)
C114 C102 C124 119.5(8)
N12 C102 C124 104.1(4)
C52 N132 C142 122.6(2)
N132 C142 C152 114.8(2)
C162 C152 C202 119.0(3)
C162 C152 C142 121.9(2)
C202 C152 C142 119.2(3)
C152 C162 C172 120.6(3)
C162 C172 C182 119.0(4)
C192 C182 C172 120.7(3)
C182 C192 C202 120.0(4)
C192 C202 C152 120.7(4)
C72 N212 C222 124.18(18)
N212 C222 C252 107.11(19)
N212 C222 C232 113.3(2)
C252 C222 C232 112.32(19)
C242 C232 C222 112.4(2)
O262 C252 C222 109.7(2)

loop_
_geom_bond_atom_site_label_1
_geom_bond_atom_site_label_2
_geom_bond_distance
C21 N31 1.317(3)
C21 N11 1.370(3)
N31 C41 1.392(3)
C41 C91 1.385(3)
C41 C51 1.418(3)
C51 N131 1.337(3)
C51 N61 1.338(3)
N61 C71 1.348(3)
C71 N81 1.354(3)
C71 N211 1.356(3)
N81 C91 1.341(3)
C91 N11 1.371(3)
N11 C101 1.477(3)
C101 C123 1.477(8)
C101 C121 1.509(4)
C101 C111 1.513(5)
C101 C113 1.554(6)
N131 C141 1.457(3)
C141 C151 1.506(3)
C151 C161 1.388(3)
C151 C201 1.390(3)
C161 C171 1.393(4)
C171 C181 1.371(5)
C181 C191 1.380(4)
C191 C201 1.383(4)
N211 C221 1.450(3)
C221 C251 1.517(3)
C221 C231 1.524(3)
C231 C241 1.521(3)
C251 O261 1.418(3)
C22 N32 1.309(3)
C22 N12 1.369(3)
N32 C42 1.388(3)
C42 C92 1.381(3)
C42 C52 1.412(3)
C52 N132 1.340(3)
C52 N62 1.345(3)
N62 C72 1.350(3)
C72 N82 1.351(3)
C72 N212 1.361(3)
N82 C92 1.346(3)
C92 N12 1.371(3)
N12 C102 1.470(3)
C102 C114 1.348(10)
C102 C122 1.401(6)
C102 C112 1.604(5)
C102 C124 1.615(8)
N132 C142 1.448(3)
C142 C152 1.509(4)
C152 C162 1.383(4)
C152 C202 1.392(4)
C162 C172 1.389(4)
C172 C182 1.394(6)
C182 C192 1.362(7)
C192 C202 1.376(6)
N212 C222 1.458(3)
C222 C252 1.525(3)
C222 C232 1.536(3)
C232 C242 1.522(4)
C252 O262 1.419(3)
